data_4501203
loop_
_publ_author_name
'Adelani, Pius O.'
'Albrecht-Schmitt, Thomas E.'

_publ_section_title
;
 Syntheses of Uranyl Diphosphonate Compounds Using Encapsulated Cations as
 Structure Directing Agents
;
_journal_issue 9
_journal_name_full 'Crystal Growth &amp; Design'
_journal_page_first 4227
_journal_paper_doi 10.1021/cg200872a
_journal_volume 11
_journal_year 2011
_chemical_formula_moiety 'C24 H32 F K O22 P4 U2, 4(O)'
_chemical_formula_sum 'C24 H32 F K O26 P4 U2'
_chemical_formula_weight 1394.54
_chemical_name_systematic
; 
 ? 
;
_space_group_IT_number 14
_symmetry_cell_setting monoclinic
_symmetry_space_group_name_Hall '-P 2yn'
_symmetry_space_group_name_H-M 'P 1 21/n 1'
_atom_sites_solution_hydrogens geom
_atom_sites_solution_primary direct
_atom_sites_solution_secondary difmap
_audit_creation_method SHELXL-97
_cell_angle_alpha 90.00
_cell_angle_beta 93.156(2)
_cell_angle_gamma 90.00
_cell_formula_units_Z 4
_cell_length_a 10.2545(16)
_cell_length_b 19.608(3)
_cell_length_c 20.520(3)
_cell_measurement_reflns_used 2702
_cell_measurement_temperature 103(2)
_cell_measurement_theta_max 20.54
_cell_measurement_theta_min 2.24
_cell_volume 4119.7(11)
_computing_cell_refinement 'Bruker SAINT'
_computing_data_collection 'Bruker APEX2'
_computing_data_reduction 'Bruker SAINT'
_computing_molecular_graphics 'Bruker SHELXTL'
_computing_publication_material 'Bruker SHELXTL'
_computing_structure_refinement 'SHELXL-97 (Sheldrick, 1997)'
_computing_structure_solution 'SHELXS-97 (Sheldrick, 1990)'
_diffrn_ambient_temperature 103(2)
_diffrn_measured_fraction_theta_full 0.999
_diffrn_measured_fraction_theta_max 0.999
_diffrn_measurement_device_type 'Bruker APEX-II CCD'
_diffrn_measurement_method '\f and \w scans'
_diffrn_radiation_monochromator graphite
_diffrn_radiation_source 'fine-focus sealed tube'
_diffrn_radiation_type MoK\a
_diffrn_radiation_wavelength 0.71073
_diffrn_reflns_av_R_equivalents 0.1236
_diffrn_reflns_av_sigmaI/netI 0.0742
_diffrn_reflns_limit_h_max 11
_diffrn_reflns_limit_h_min -11
_diffrn_reflns_limit_k_max 22
_diffrn_reflns_limit_k_min -22
_diffrn_reflns_limit_l_max 23
_diffrn_reflns_limit_l_min -23
_diffrn_reflns_number 42492
_diffrn_reflns_theta_full 23.56
_diffrn_reflns_theta_max 23.56
_diffrn_reflns_theta_min 1.44
_diffrn_standards_number 0
_exptl_absorpt_coefficient_mu 8.203
_exptl_absorpt_correction_T_max 0.7449
_exptl_absorpt_correction_T_min 0.6463
_exptl_absorpt_correction_type multi-scan
_exptl_absorpt_process_details SHELXREP
_exptl_crystal_colour yellow
_exptl_crystal_density_diffrn 2.248
_exptl_crystal_density_method 'not measured'
_exptl_crystal_description tablet
_exptl_crystal_F_000 2624
_exptl_crystal_size_max 0.089
_exptl_crystal_size_mid 0.057
_exptl_crystal_size_min 0.025
_refine_diff_density_max 0.884
_refine_diff_density_min -1.155
_refine_diff_density_rms 0.202
_refine_ls_extinction_method none
_refine_ls_goodness_of_fit_ref 0.996
_refine_ls_hydrogen_treatment constr
_refine_ls_matrix_type full
_refine_ls_number_parameters 523
_refine_ls_number_reflns 6127
_refine_ls_number_restraints 90
_refine_ls_restrained_S_all 0.993
_refine_ls_R_factor_all 0.0762
_refine_ls_R_factor_gt 0.0396
_refine_ls_shift/su_max 0.000
_refine_ls_shift/su_mean 0.000
_refine_ls_structure_factor_coef Fsqd
_refine_ls_weighting_details 'calc w=1/[\s^2^(Fo^2^)+(0.0369P)^2^+0.0000P] where P=(Fo^2^+2Fc^2^)/3'
_refine_ls_weighting_scheme calc
_refine_ls_wR_factor_gt 0.0750
_refine_ls_wR_factor_ref 0.0872
_reflns_number_gt 4261
_reflns_number_total 6127
_reflns_threshold_expression >2sigma(I)
_cod_data_source_file cg200872a_si_001.cif
_cod_data_source_block p21n
_cod_original_sg_symbol_H-M 'P 21/n'
_cod_database_code 4501203

loop_
_symmetry_equiv_pos_as_xyz
'x, y, z'
'-x+1/2, y+1/2, -z+1/2'
'-x, -y, -z'
'x-1/2, -y-1/2, z-1/2'

loop_
_atom_site_label
_atom_site_type_symbol
_atom_site_fract_x
_atom_site_fract_y
_atom_site_fract_z
_atom_site_U_iso_or_equiv
_atom_site_adp_type
_atom_site_occupancy
_atom_site_symmetry_multiplicity
_atom_site_calc_flag
_atom_site_refinement_flags
U1 U 0.25766(4) 0.16268(2) 0.146901(18) 0.01196(12) Uani 1 1 d .
U2 U -0.32568(4) 0.15274(2) 0.135091(18) 0.01179(12) Uani 1 1 d .
K1 K 0.4961(2) 0.36100(12) 0.14436(12) 0.0210(6) Uani 1 1 d .
P1 P -0.0291(3) 0.17790(14) 0.24676(13) 0.0142(7) Uani 1 1 d .
P2 P -0.0638(3) 0.36679(14) 0.49851(13) 0.0136(6) Uani 1 1 d .
P3 P -0.0323(3) 0.17367(14) 0.03725(13) 0.0139(6) Uani 1 1 d .
P4 P -0.0072(3) 0.36424(15) -0.21512(13) 0.0144(7) Uani 1 1 d .
F1 F -0.5370(5) 0.1088(3) 0.1443(3) 0.0143(13) Uani 1 1 d .
O1 O 0.3194(7) 0.2474(3) 0.1531(3) 0.0165(17) Uani 1 1 d .
O2 O 0.1945(6) 0.0785(3) 0.1413(3) 0.0139(17) Uani 1 1 d .
O3 O -0.3894(7) 0.2367(3) 0.1257(3) 0.0179(18) Uani 1 1 d .
O4 O -0.2683(7) 0.0677(3) 0.1430(3) 0.0186(18) Uani 1 1 d .
O5 O 0.1039(6) 0.1916(3) 0.2214(3) 0.0161(17) Uani 1 1 d .
O6 O -0.1471(6) 0.1921(3) 0.2021(3) 0.0145(17) Uani 1 1 d .
O7 O -0.0353(7) 0.1013(3) 0.2704(3) 0.0168(17) Uani 1 1 d .
O8 O 0.0706(6) 0.3735(4) 0.5312(3) 0.0153(17) Uani 1 1 d .
O9 O -0.1059(7) 0.4375(3) 0.4657(3) 0.0191(18) Uani 1 1 d .
O10 O -0.1743(6) 0.3443(4) 0.5386(3) 0.0183(17) Uani 1 1 d U
O11 O 0.0756(7) 0.1970(3) 0.0838(3) 0.0143(17) Uani 1 1 d .
O12 O -0.1682(6) 0.1794(3) 0.0600(3) 0.0137(16) Uani 1 1 d U
O13 O -0.0057(7) 0.0979(3) 0.0156(4) 0.0183(18) Uani 1 1 d .
O14 O 0.0196(7) 0.4390(3) -0.1890(3) 0.0184(18) Uani 1 1 d .
O15 O 0.1034(6) 0.3411(4) -0.2557(3) 0.0180(17) Uani 1 1 d .
O16 O -0.1445(7) 0.3624(4) -0.2456(3) 0.0197(18) Uani 1 1 d .
O17 O 0.6938(7) 0.4062(3) 0.2480(3) 0.0180(17) Uani 1 1 d .
O18 O 0.7619(7) 0.3665(4) 0.1255(4) 0.0238(19) Uani 1 1 d .
O19 O 0.5964(7) 0.3951(4) 0.0175(4) 0.0252(19) Uani 1 1 d .
O20 O 0.3277(7) 0.4037(4) 0.0375(4) 0.0225(19) Uani 1 1 d .
O21 O 0.2551(7) 0.4334(4) 0.1661(3) 0.0188(18) Uani 1 1 d U
O22 O 0.4290(7) 0.4073(4) 0.2723(3) 0.0188(18) Uani 1 1 d .
O1W O 0.7383(7) 0.5268(4) 0.1818(4) 0.0257(19) Uani 1 1 d .
O2W O 0.5723(8) 0.0237(4) -0.1102(4) 0.030(2) Uani 1 1 d .
O3W O 0.3180(7) 0.5719(4) 0.1707(4) 0.0220(18) Uani 1 1 d .
O4W O -0.1950(8) 0.0136(4) -0.0204(4) 0.040(2) Uani 1 1 d .
C1 C -0.0384(10) 0.2284(5) 0.3192(5) 0.015(3) Uani 1 1 d .
C2 C -0.1573(10) 0.2353(5) 0.3497(5) 0.016(3) Uani 1 1 d .
H2A H -0.2332 0.2126 0.3323 0.020 Uiso 1 1 calc R
C3 C -0.1636(10) 0.2748(5) 0.4042(5) 0.012(2) Uani 1 1 d U
H3A H -0.2445 0.2795 0.4241 0.014 Uiso 1 1 calc R
C4 C -0.0539(10) 0.3084(5) 0.4311(5) 0.010(2) Uani 1 1 d U
C5 C 0.0662(10) 0.3003(5) 0.4023(5) 0.019(3) Uani 1 1 d U
H5A H 0.1427 0.3218 0.4207 0.023 Uiso 1 1 calc R
C6 C 0.0716(10) 0.2607(5) 0.3468(5) 0.014(2) Uani 1 1 d U
H6A H 0.1526 0.2555 0.3270 0.017 Uiso 1 1 calc R
C7 C -0.0229(10) 0.2255(5) -0.0353(5) 0.012(2) Uani 1 1 d U
C8 C 0.0413(10) 0.2871(5) -0.0297(5) 0.017(3) Uani 1 1 d .
H8A H 0.0825 0.3002 0.0110 0.021 Uiso 1 1 calc R
C9 C 0.0460(10) 0.3311(5) -0.0842(5) 0.019(3) Uani 1 1 d U
H9A H 0.0889 0.3739 -0.0798 0.023 Uiso 1 1 calc R
C10 C -0.0115(10) 0.3120(5) -0.1434(5) 0.014(2) Uani 1 1 d U
C11 C -0.0712(10) 0.2479(5) -0.1491(5) 0.019(3) Uani 1 1 d U
H11A H -0.1081 0.2333 -0.1902 0.023 Uiso 1 1 calc R
C12 C -0.0771(10) 0.2054(5) -0.0950(5) 0.014(2) Uani 1 1 d U
H12A H -0.1189 0.1623 -0.0993 0.017 Uiso 1 1 calc R
C13 C 0.7975(11) 0.3581(6) 0.2395(6) 0.024(3) Uani 1 1 d .
H13A H 0.7622 0.3111 0.2400 0.029 Uiso 1 1 calc R
H13B H 0.8641 0.3625 0.2761 0.029 Uiso 1 1 calc R
C14 C 0.8584(11) 0.3704(6) 0.1775(6) 0.030(3) Uani 1 1 d .
H14A H 0.8995 0.4161 0.1781 0.036 Uiso 1 1 calc R
H14B H 0.9272 0.3360 0.1713 0.036 Uiso 1 1 calc R
C15 C 0.8091(11) 0.3780(6) 0.0638(5) 0.024(3) Uani 1 1 d U
H15A H 0.8916 0.3525 0.0597 0.028 Uiso 1 1 calc R
H15B H 0.8276 0.4272 0.0585 0.028 Uiso 1 1 calc R
C16 C 0.7117(11) 0.3556(6) 0.0124(6) 0.027(3) Uani 1 1 d .
H16A H 0.7467 0.3620 -0.0312 0.032 Uiso 1 1 calc R
H16B H 0.6917 0.3066 0.0179 0.032 Uiso 1 1 calc R
C17 C 0.4993(10) 0.3768(6) -0.0320(5) 0.024(3) Uani 1 1 d .
H17A H 0.4759 0.3280 -0.0281 0.028 Uiso 1 1 calc R
H17B H 0.5325 0.3845 -0.0758 0.028 Uiso 1 1 calc R
C18 C 0.3815(11) 0.4210(6) -0.0226(5) 0.026(3) Uani 1 1 d .
H18A H 0.4073 0.4697 -0.0223 0.031 Uiso 1 1 calc R
H18B H 0.3156 0.4138 -0.0591 0.031 Uiso 1 1 calc R
C19 C 0.2187(11) 0.4464(6) 0.0503(6) 0.028(3) Uani 1 1 d .
H19A H 0.1520 0.4438 0.0136 0.033 Uiso 1 1 calc R
H19B H 0.2475 0.4944 0.0553 0.033 Uiso 1 1 calc R
C20 C 0.1628(11) 0.4221(6) 0.1116(5) 0.025(3) Uani 1 1 d U
H20A H 0.0808 0.4469 0.1188 0.030 Uiso 1 1 calc R
H20B H 0.1423 0.3729 0.1079 0.030 Uiso 1 1 calc R
C21 C 0.2107(11) 0.4061(6) 0.2253(5) 0.024(3) Uani 1 1 d U
H21A H 0.2133 0.3557 0.2243 0.029 Uiso 1 1 calc R
H21B H 0.1198 0.4207 0.2314 0.029 Uiso 1 1 calc R
C22 C 0.3013(11) 0.4331(6) 0.2800(5) 0.026(3) Uani 1 1 d .
H22A H 0.3026 0.4836 0.2788 0.031 Uiso 1 1 calc R
H22B H 0.2702 0.4186 0.3227 0.031 Uiso 1 1 calc R
C23 C 0.5235(10) 0.4406(5) 0.3148(5) 0.017(3) Uani 1 1 d .
H23A H 0.4943 0.4405 0.3599 0.020 Uiso 1 1 calc R
H23B H 0.5341 0.4885 0.3009 0.020 Uiso 1 1 calc R
C24 C 0.6474(12) 0.4044(6) 0.3122(6) 0.031(3) Uani 1 1 d .
H24A H 0.7129 0.4258 0.3431 0.037 Uiso 1 1 calc R
H24B H 0.6358 0.3565 0.3258 0.037 Uiso 1 1 calc R

loop_
_atom_site_aniso_label
_atom_site_aniso_U_11
_atom_site_aniso_U_22
_atom_site_aniso_U_33
_atom_site_aniso_U_23
_atom_site_aniso_U_13
_atom_site_aniso_U_12
U1 0.0075(2) 0.0178(2) 0.0108(2) -0.00037(18) 0.00271(17) -0.00011(19)
U2 0.0072(2) 0.0175(2) 0.0108(2) 0.00032(18) 0.00256(17) 0.00041(18)
K1 0.0170(15) 0.0203(14) 0.0260(14) -0.0010(11) 0.0040(12) 0.0003(11)
P1 0.0076(15) 0.0212(17) 0.0138(15) -0.0032(12) 0.0011(12) -0.0006(12)
P2 0.0103(15) 0.0201(16) 0.0107(15) -0.0012(12) 0.0028(12) 0.0000(13)
P3 0.0101(15) 0.0204(17) 0.0117(15) 0.0025(12) 0.0029(12) -0.0006(12)
P4 0.0084(15) 0.0230(17) 0.0119(15) 0.0013(12) 0.0012(12) 0.0013(13)
F1 0.009(3) 0.024(3) 0.009(3) -0.003(3) 0.000(2) -0.004(3)
O1 0.012(4) 0.018(4) 0.020(4) -0.007(3) 0.008(3) 0.000(3)
O2 0.010(4) 0.013(4) 0.019(4) -0.001(3) 0.003(3) -0.003(3)
O3 0.018(4) 0.006(4) 0.030(5) -0.001(3) 0.004(4) 0.004(3)
O4 0.017(4) 0.014(4) 0.024(4) 0.001(3) -0.007(3) 0.003(3)
O5 0.008(4) 0.027(4) 0.014(4) -0.007(3) 0.007(3) -0.004(3)
O6 0.009(4) 0.025(4) 0.010(4) -0.003(3) 0.005(3) 0.002(3)
O7 0.018(4) 0.016(4) 0.018(4) -0.003(3) 0.011(3) -0.007(3)
O8 0.006(4) 0.024(4) 0.016(4) 0.001(3) 0.004(3) -0.004(3)
O9 0.015(4) 0.017(4) 0.025(5) -0.003(3) 0.000(3) 0.007(3)
O10 0.012(3) 0.026(3) 0.017(3) -0.002(3) 0.004(3) -0.008(3)
O11 0.015(4) 0.017(4) 0.011(4) 0.007(3) 0.002(3) -0.003(3)
O12 0.008(3) 0.021(3) 0.012(3) -0.001(3) 0.003(3) 0.000(3)
O13 0.009(4) 0.016(4) 0.030(5) 0.002(3) 0.000(3) 0.008(3)
O14 0.022(5) 0.017(4) 0.017(4) -0.002(3) 0.003(3) 0.005(3)
O15 0.006(4) 0.031(5) 0.017(4) 0.002(4) 0.003(3) 0.004(4)
O16 0.014(4) 0.033(5) 0.011(4) -0.002(3) -0.002(3) 0.008(4)
O17 0.012(4) 0.021(4) 0.022(4) 0.001(3) 0.003(3) 0.008(3)
O18 0.010(4) 0.035(5) 0.027(5) -0.002(4) 0.002(4) -0.003(4)
O19 0.023(5) 0.024(5) 0.030(5) -0.004(4) 0.006(4) -0.002(4)
O20 0.022(5) 0.022(5) 0.024(5) -0.001(3) 0.003(4) -0.001(4)
O21 0.014(3) 0.026(3) 0.015(3) -0.007(3) -0.002(3) -0.005(3)
O22 0.008(4) 0.025(5) 0.024(4) -0.006(3) 0.002(3) 0.001(3)
O1W 0.019(5) 0.032(5) 0.025(5) -0.002(4) -0.010(4) 0.005(4)
O2W 0.027(5) 0.025(5) 0.040(5) -0.001(4) 0.018(4) -0.001(4)
O3W 0.007(4) 0.026(5) 0.032(5) 0.001(4) -0.003(3) -0.006(3)
O4W 0.040(6) 0.049(6) 0.032(5) -0.006(4) 0.009(4) -0.020(5)
C1 0.013(6) 0.013(6) 0.021(6) -0.001(5) 0.008(5) -0.002(5)
C2 0.011(6) 0.024(7) 0.014(6) 0.008(5) -0.004(5) 0.002(5)
C3 0.009(4) 0.020(4) 0.007(4) 0.005(3) 0.002(3) -0.001(4)
C4 0.011(4) 0.010(4) 0.009(4) 0.000(3) 0.005(3) 0.000(3)
C5 0.012(4) 0.023(4) 0.021(4) -0.004(4) -0.001(4) 0.000(4)
C6 0.012(4) 0.019(4) 0.012(4) 0.001(3) 0.008(4) -0.001(4)
C7 0.005(4) 0.018(4) 0.013(4) -0.001(3) -0.003(3) -0.001(4)
C8 0.010(6) 0.031(7) 0.010(6) -0.007(5) -0.002(5) 0.010(5)
C9 0.015(4) 0.021(4) 0.021(4) -0.001(4) 0.006(4) -0.003(4)
C10 0.011(4) 0.017(4) 0.015(4) -0.001(3) 0.005(4) 0.005(4)
C11 0.014(4) 0.025(4) 0.019(4) -0.005(4) -0.003(4) -0.004(4)
C12 0.008(4) 0.018(4) 0.017(4) -0.006(4) 0.004(4) 0.001(3)
C13 0.018(7) 0.022(7) 0.033(7) -0.007(5) 0.005(5) 0.000(5)
C14 0.018(7) 0.024(7) 0.049(9) -0.002(6) 0.005(6) -0.008(6)
C15 0.018(4) 0.030(5) 0.023(4) 0.003(4) 0.002(4) 0.005(4)
C16 0.023(7) 0.027(7) 0.032(7) 0.001(6) 0.018(6) 0.000(6)
C17 0.019(7) 0.033(7) 0.020(7) -0.010(5) 0.004(5) -0.010(6)
C18 0.020(7) 0.041(8) 0.017(7) 0.003(6) 0.006(5) -0.014(6)
C19 0.030(8) 0.020(7) 0.033(7) 0.000(6) -0.001(6) 0.005(6)
C20 0.023(5) 0.029(5) 0.023(4) -0.006(4) -0.004(4) 0.000(4)
C21 0.018(5) 0.030(5) 0.026(5) 0.004(4) 0.003(4) -0.001(4)
C22 0.019(7) 0.039(8) 0.021(7) 0.004(6) 0.005(6) 0.004(6)
C23 0.021(7) 0.021(7) 0.009(6) 0.000(5) 0.004(5) 0.005(5)
C24 0.036(8) 0.034(8) 0.024(7) 0.001(6) 0.007(6) -0.007(6)

loop_
_atom_type_symbol
_atom_type_description
_atom_type_scat_dispersion_real
_atom_type_scat_dispersion_imag
_atom_type_scat_source
C C 0.0033 0.0016 'International Tables Vol C Tables 4.2.6.8 and 6.1.1.4'
H H 0.0000 0.0000 'International Tables Vol C Tables 4.2.6.8 and 6.1.1.4'
O O 0.0106 0.0060 'International Tables Vol C Tables 4.2.6.8 and 6.1.1.4'
P P 0.1023 0.0942 'International Tables Vol C Tables 4.2.6.8 and 6.1.1.4'
K K 0.2009 0.2494 'International Tables Vol C Tables 4.2.6.8 and 6.1.1.4'
U U -9.6767 9.6646 'International Tables Vol C Tables 4.2.6.8 and 6.1.1.4'
F F 0.0171 0.0103 'International Tables Vol C Tables 4.2.6.8 and 6.1.1.4'

loop_
_geom_angle_atom_site_label_1
_geom_angle_atom_site_label_2
_geom_angle_atom_site_label_3
_geom_angle
_geom_angle_site_symmetry_1
_geom_angle_site_symmetry_3
O2 U1 O1 179.3(3) . .
O2 U1 O11 87.4(3) . .
O1 U1 O11 92.4(3) . .
O2 U1 O5 90.6(3) . .
O1 U1 O5 88.7(3) . .
O11 U1 O5 75.0(2) . .
O2 U1 F1 84.5(2) . 1_655
O1 U1 F1 96.0(3) . 1_655
O11 U1 F1 144.3(2) . 1_655
O5 U1 F1 139.6(2) . 1_655
O2 U1 O10 90.6(3) . 4_665
O1 U1 O10 89.9(3) . 4_665
O11 U1 O10 76.2(2) . 4_665
O5 U1 O10 151.1(2) . 4_665
F1 U1 O10 69.1(2) 1_655 4_665
O2 U1 O16 90.1(3) . 4_666
O1 U1 O16 89.8(3) . 4_666
O11 U1 O16 148.2(2) . 4_666
O5 U1 O16 73.3(2) . 4_666
F1 U1 O16 66.7(2) 1_655 4_666
O10 U1 O16 135.5(2) 4_665 4_666
O4 U2 O3 177.6(3) . .
O4 U2 F1 87.2(3) . .
O3 U2 F1 90.8(3) . .
O4 U2 O12 91.9(3) . .
O3 U2 O12 89.1(3) . .
F1 U2 O12 143.5(2) . .
O4 U2 O6 90.7(3) . .
O3 U2 O6 91.7(3) . .
F1 U2 O6 139.7(2) . .
O12 U2 O6 76.7(2) . .
O4 U2 O8 90.5(3) . 4_565
O3 U2 O8 87.7(3) . 4_565
F1 U2 O8 68.0(2) . 4_565
O12 U2 O8 75.6(2) . 4_565
O6 U2 O8 152.3(2) . 4_565
O4 U2 O15 94.5(3) . 4_566
O3 U2 O15 85.8(3) . 4_566
F1 U2 O15 67.3(2) . 4_566
O12 U2 O15 148.9(2) . 4_566
O6 U2 O15 72.8(2) . 4_566
O8 U2 O15 134.7(2) 4_565 4_566
O4 U2 K1 170.8(2) . 1_455
O3 U2 K1 9.1(2) . 1_455
F1 U2 K1 87.17(14) . 1_455
O12 U2 K1 96.99(16) . 1_455
O6 U2 K1 89.00(17) . 1_455
O8 U2 K1 94.10(17) 4_565 1_455
O15 U2 K1 76.66(17) 4_566 1_455
O3 K1 O18 65.4(2) 1_655 .
O3 K1 O20 113.6(2) 1_655 .
O18 K1 O20 116.2(2) . .
O3 K1 O1 66.2(2) 1_655 .
O18 K1 O1 131.6(2) . .
O20 K1 O1 85.3(2) . .
O3 K1 O22 122.0(2) 1_655 .
O18 K1 O22 113.5(2) . .
O20 K1 O22 116.3(2) . .
O1 K1 O22 90.3(2) . .
O3 K1 O21 146.1(2) 1_655 .
O18 K1 O21 148.5(2) . .
O20 K1 O21 59.3(2) . .
O1 K1 O21 79.9(2) . .
O22 K1 O21 57.39(19) . .
O3 K1 O19 84.5(2) 1_655 .
O18 K1 O19 58.1(2) . .
O20 K1 O19 58.3(2) . .
O1 K1 O19 118.9(2) . .
O22 K1 O19 147.9(2) . .
O21 K1 O19 111.6(2) . .
O3 K1 O17 94.8(2) 1_655 .
O18 K1 O17 57.0(2) . .
O20 K1 O17 145.2(2) . .
O1 K1 O17 126.0(2) . .
O22 K1 O17 56.49(19) . .
O21 K1 O17 107.2(2) . .
O19 K1 O17 107.9(2) . .
O3 K1 U2 5.90(15) 1_655 1_655
O18 K1 U2 67.88(16) . 1_655
O20 K1 U2 117.89(16) . 1_655
O1 K1 U2 63.74(14) . 1_655
O22 K1 U2 116.21(15) . 1_655
O21 K1 U2 143.48(15) . 1_655
O19 K1 U2 90.36(15) . 1_655
O17 K1 U2 92.17(14) . 1_655
O6 P1 O5 118.0(4) . .
O6 P1 O7 108.5(4) . .
O5 P1 O7 109.1(4) . .
O6 P1 C1 109.0(4) . .
O5 P1 C1 106.2(4) . .
O7 P1 C1 105.4(4) . .
O10 P2 O8 118.8(4) . .
O10 P2 O9 107.0(4) . .
O8 P2 O9 109.5(4) . .
O10 P2 C4 108.0(4) . .
O8 P2 C4 107.9(4) . .
O9 P2 C4 104.7(4) . .
O11 P3 O12 116.6(4) . .
O11 P3 O13 109.6(4) . .
O12 P3 O13 109.7(4) . .
O11 P3 C7 106.4(4) . .
O12 P3 C7 107.9(4) . .
O13 P3 C7 106.2(4) . .
O16 P4 O15 118.4(4) . .
O16 P4 O14 107.7(4) . .
O15 P4 O14 110.1(4) . .
O16 P4 C10 105.1(4) . .
O15 P4 C10 109.5(4) . .
O14 P4 C10 105.3(4) . .
U2 F1 U1 131.7(2) . 1_455
U1 O1 K1 159.9(3) . .
U2 O3 K1 165.0(4) . 1_455
P1 O5 U1 147.2(4) . .
P1 O6 U2 150.2(4) . .
P2 O8 U2 137.0(4) . 4_666
P2 O10 U1 143.1(4) . 4_566
P3 O11 U1 144.7(4) . .
P3 O12 U2 150.7(4) . .
P4 O15 U2 140.8(4) . 4_665
P4 O16 U1 135.4(4) . 4_565
C24 O17 C13 112.5(8) . .
C24 O17 K1 113.8(6) . .
C13 O17 K1 101.4(6) . .
C15 O18 C14 114.2(8) . .
C15 O18 K1 121.6(6) . .
C14 O18 K1 123.2(6) . .
C16 O19 C17 111.1(8) . .
C16 O19 K1 106.0(6) . .
C17 O19 K1 108.1(6) . .
C18 O20 C19 111.3(8) . .
C18 O20 K1 119.5(6) . .
C19 O20 K1 118.6(6) . .
C21 O21 C20 112.2(8) . .
C21 O21 K1 105.2(6) . .
C20 O21 K1 109.5(6) . .
C22 O22 C23 111.6(8) . .
C22 O22 K1 118.6(6) . .
C23 O22 K1 120.7(6) . .
C6 C1 C2 118.7(10) . .
C6 C1 P1 120.7(8) . .
C2 C1 P1 120.6(8) . .
C3 C2 C1 120.0(10) . .
C3 C2 H2A 120.0 . .
C1 C2 H2A 120.0 . .
C2 C3 C4 121.3(10) . .
C2 C3 H3A 119.3 . .
C4 C3 H3A 119.3 . .
C3 C4 C5 119.2(9) . .
C3 C4 P2 121.8(8) . .
C5 C4 P2 118.9(8) . .
C6 C5 C4 119.1(10) . .
C6 C5 H5A 120.4 . .
C4 C5 H5A 120.4 . .
C5 C6 C1 121.6(10) . .
C5 C6 H6A 119.2 . .
C1 C6 H6A 119.2 . .
C12 C7 C8 119.6(10) . .
C12 C7 P3 122.3(8) . .
C8 C7 P3 118.0(8) . .
C7 C8 C9 120.3(10) . .
C7 C8 H8A 119.9 . .
C9 C8 H8A 119.9 . .
C10 C9 C8 120.1(10) . .
C10 C9 H9A 119.9 . .
C8 C9 H9A 119.9 . .
C9 C10 C11 118.9(10) . .
C9 C10 P4 122.7(8) . .
C11 C10 P4 118.3(8) . .
C12 C11 C10 120.5(10) . .
C12 C11 H11A 119.7 . .
C10 C11 H11A 119.7 . .
C7 C12 C11 120.4(10) . .
C7 C12 H12A 119.8 . .
C11 C12 H12A 119.8 . .
O17 C13 C14 110.5(9) . .
O17 C13 H13A 109.6 . .
C14 C13 H13A 109.6 . .
O17 C13 H13B 109.6 . .
C14 C13 H13B 109.6 . .
H13A C13 H13B 108.1 . .
O18 C14 C13 109.4(9) . .
O18 C14 H14A 109.8 . .
C13 C14 H14A 109.8 . .
O18 C14 H14B 109.8 . .
C13 C14 H14B 109.8 . .
H14A C14 H14B 108.2 . .
O18 C15 C16 110.1(9) . .
O18 C15 H15A 109.6 . .
C16 C15 H15A 109.6 . .
O18 C15 H15B 109.6 . .
C16 C15 H15B 109.6 . .
H15A C15 H15B 108.2 . .
O19 C16 C15 108.5(9) . .
O19 C16 H16A 110.0 . .
C15 C16 H16A 110.0 . .
O19 C16 H16B 110.0 . .
C15 C16 H16B 110.0 . .
H16A C16 H16B 108.4 . .
O19 C17 C18 107.2(9) . .
O19 C17 H17A 110.3 . .
C18 C17 H17A 110.3 . .
O19 C17 H17B 110.3 . .
C18 C17 H17B 110.3 . .
H17A C17 H17B 108.5 . .
O20 C18 C17 109.0(9) . .
O20 C18 H18A 109.9 . .
C17 C18 H18A 109.9 . .
O20 C18 H18B 109.9 . .
C17 C18 H18B 109.9 . .
H18A C18 H18B 108.3 . .
O20 C19 C20 107.9(9) . .
O20 C19 H19A 110.1 . .
C20 C19 H19A 110.1 . .
O20 C19 H19B 110.1 . .
C20 C19 H19B 110.1 . .
H19A C19 H19B 108.4 . .
O21 C20 C19 109.9(9) . .
O21 C20 H20A 109.7 . .
C19 C20 H20A 109.7 . .
O21 C20 H20B 109.7 . .
C19 C20 H20B 109.7 . .
H20A C20 H20B 108.2 . .
O21 C21 C22 106.8(9) . .
O21 C21 H21A 110.4 . .
C22 C21 H21A 110.4 . .
O21 C21 H21B 110.4 . .
C22 C21 H21B 110.4 . .
H21A C21 H21B 108.6 . .
O22 C22 C21 109.0(9) . .
O22 C22 H22A 109.9 . .
C21 C22 H22A 109.9 . .
O22 C22 H22B 109.9 . .
C21 C22 H22B 109.9 . .
H22A C22 H22B 108.3 . .
O22 C23 C24 108.7(9) . .
O22 C23 H23A 110.0 . .
C24 C23 H23A 110.0 . .
O22 C23 H23B 110.0 . .
C24 C23 H23B 110.0 . .
H23A C23 H23B 108.3 . .
O17 C24 C23 110.9(9) . .
O17 C24 H24A 109.5 . .
C23 C24 H24A 109.5 . .
O17 C24 H24B 109.5 . .
C23 C24 H24B 109.5 . .
H24A C24 H24B 108.0 . .

loop_
_geom_bond_atom_site_label_1
_geom_bond_atom_site_label_2
_geom_bond_distance
_geom_bond_site_symmetry_2
U1 O2 1.775(6) .
U1 O1 1.779(7) .
U1 O11 2.313(7) .
U1 O5 2.326(6) .
U1 F1 2.359(6) 1_655
U1 O10 2.371(7) 4_665
U1 O16 2.423(7) 4_666
U2 O4 1.773(7) .
U2 O3 1.779(6) .
U2 F1 2.350(5) .
U2 O12 2.351(6) .
U2 O6 2.358(7) .
U2 O8 2.385(7) 4_565
U2 O15 2.397(7) 4_566
K1 O3 2.741(7) 1_655
K1 O18 2.776(7) .
K1 O20 2.841(8) .
K1 O1 2.884(7) .
K1 O22 2.896(7) .
K1 O21 2.906(7) .
K1 O19 2.928(8) .
K1 O17 2.991(8) .
P1 O6 1.504(7) .
P1 O5 1.510(7) .
P1 O7 1.580(7) .
P1 C1 1.793(11) .
P2 O10 1.502(7) .
P2 O8 1.505(7) .
P2 O9 1.590(7) .
P2 C4 1.803(10) .
P3 O11 1.493(7) .
P3 O12 1.498(7) .
P3 O13 1.578(7) .
P3 C7 1.810(10) .
P4 O16 1.510(7) .
P4 O15 1.512(7) .
P4 O14 1.579(7) .
P4 C10 1.796(10) .
F1 U1 2.359(6) 1_455
O3 K1 2.741(7) 1_455
O8 U2 2.385(7) 4_666
O10 U1 2.371(7) 4_566
O15 U2 2.397(7) 4_665
O16 U1 2.423(7) 4_565
O17 C24 1.425(13) .
O17 C13 1.439(12) .
O18 C15 1.398(13) .
O18 C14 1.417(13) .
O19 C16 1.422(12) .
O19 C17 1.429(12) .
O20 C18 1.421(12) .
O20 C19 1.432(12) .
O21 C21 1.423(12) .
O21 C20 1.441(12) .
O22 C22 1.421(12) .
O22 C23 1.425(12) .
C1 C6 1.388(14) .
C1 C2 1.406(14) .
C2 C3 1.364(14) .
C2 H2A 0.9500 .
C3 C4 1.392(13) .
C3 H3A 0.9500 .
C4 C5 1.403(14) .
C5 C6 1.382(14) .
C5 H5A 0.9500 .
C6 H6A 0.9500 .
C7 C12 1.373(14) .
C7 C8 1.377(14) .
C8 C9 1.415(14) .
C8 H8A 0.9500 .
C9 C10 1.373(14) .
C9 H9A 0.9500 .
C10 C11 1.400(14) .
C11 C12 1.392(14) .
C11 H11A 0.9500 .
C12 H12A 0.9500 .
C13 C14 1.468(15) .
C13 H13A 0.9900 .
C13 H13B 0.9900 .
C14 H14A 0.9900 .
C14 H14B 0.9900 .
C15 C16 1.479(15) .
C15 H15A 0.9900 .
C15 H15B 0.9900 .
C16 H16A 0.9900 .
C16 H16B 0.9900 .
C17 C18 1.507(15) .
C17 H17A 0.9900 .
C17 H17B 0.9900 .
C18 H18A 0.9900 .
C18 H18B 0.9900 .
C19 C20 1.490(15) .
C19 H19A 0.9900 .
C19 H19B 0.9900 .
C20 H20A 0.9900 .
C20 H20B 0.9900 .
C21 C22 1.514(15) .
C21 H21A 0.9900 .
C21 H21B 0.9900 .
C22 H22A 0.9900 .
C22 H22B 0.9900 .
C23 C24 1.459(15) .
C23 H23A 0.9900 .
C23 H23B 0.9900 .
C24 H24A 0.9900 .
C24 H24B 0.9900 .
